data_1520995
loop_
_publ_author_name
'Ferro, O.'
'Merlino, S.'
'Pushcharovskii, D.Yu.'
'Vinogradova, S.A.'
'Dimitrova, O.V.'

_publ_section_title
;
 Crystal structures of two new Ba borates pentaborate, Ba2 (B5 O9) Cl .
 0.5(H2 O) and Ba2 (B5 O8 (O H)2) (O H)
;
_journal_name_full 'Journal of Alloys Compd.'
_journal_page_first 63
_journal_page_last 71
_journal_volume 305
_journal_year 2000
_chemical_formula_sum 'B5 Ba2 H3 O11'
_chemical_name_systematic 'Ba2 (B5 O8 (O H)2) (O H)'
_space_group_IT_number 14
_symmetry_space_group_name_Hall '-P 2ybc'
_symmetry_space_group_name_H-M 'P 1 21/c 1'
_cell_angle_alpha 90
_cell_angle_beta 106.8
_cell_angle_gamma 90
_cell_formula_units_Z 4
_cell_length_a 6.713
_cell_length_b 16.48
_cell_length_c 8.387
_cell_volume 888.254
_citation_journal_id_ASTM JALCEU
_cod_data_source_file Ferro_JALCEU_2000_1344.cif
_cod_data_source_block H3B5Ba2O11
_cod_original_cell_volume 888.2544
_cod_original_formula_sum 'H3 B5 Ba2 O11'
_cod_database_code 1520995

loop_
_symmetry_equiv_pos_as_xyz
x,y,z
-x,y+1/2,-z+1/2
-x,-y,-z
x,-y-1/2,z-1/2

loop_
_atom_site_label
_atom_site_type_symbol
_atom_site_fract_x
_atom_site_fract_y
_atom_site_fract_z
_atom_site_occupancy
_atom_site_U_iso_or_equiv
O6 O-2 0.829 0.193 0.896 1 0.0
B5 B+3 0.35 0.484 0.717 1 0.0
O4 O-2 0.051 0.311 0.969 1 0.0
O2 O-2 0.213 0.553 0.658 1 0.0
B4 B+3 0.734 0.367 0.259 1 0.0
Ba1 Ba+2 0.4731 0.2872 0.903 1 0.0
O5 O-2 0.497 0.355 0.217 1 0.0
B3 B+3 0.98 0.662 0.873 1 0.0
O7 O-2 0.085 0.231 0.748 1 0.0
O8 O-2 0.562 0.505 0.735 1 0.0
B2 B+3 0.637 0.582 0.774 1 0.0
B1 B+3 0.97 0.247 0.867 1 0.0
O10 O-2 0.324 0.449 0.872 1 0.0
O3 O-2 0.801 0.359 0.108 1 0.0
O1 O-2 0.853 0.592 0.814 1 0.0
O9 O-2 0.277 0.423 0.587 1 0.0
Ba2 Ba+2 0.898 0.4321 0.6775 1 0.0
O11 O-2 0.592 0.325 0.641 1 0.0
